data_4300771
loop_
_publ_author_name
'Saatchi, Katayoun'
'Thompson, Katherine H.'
'Patrick, Brian O.'
'Pink, Maren'
'Yuen, Violet G.'
'McNeill, John H.'
'Orvig, Chris'

_publ_section_title
;
 Coordination Chemistry and Insulin-Enhancing Behavior of Vanadium
 Complexes with Maltol C6H6O3 Structural Isomers
;
_journal_coden_ASTM INOCAJ
_journal_issue 8
_journal_name_full 'Inorganic Chemistry'
_journal_page_first 2689
_journal_page_last 2697
_journal_paper_doi 10.1021/ic048186g
_journal_volume 44
_journal_year 2005
_chemical_formula_moiety 'C12 H12 O8 V'
_chemical_formula_sum 'C12 H12 O8 V'
_chemical_formula_weight 335.16
_chemical_name_common 00380
_space_group_IT_number 15
_symmetry_cell_setting monoclinic
_symmetry_space_group_name_Hall '-C 2yc'
_symmetry_space_group_name_H-M 'C 1 2/c 1'
_atom_sites_solution_hydrogens geom
_atom_sites_solution_primary direct
_atom_sites_solution_secondary difmap
_audit_creation_method SHELXL-97
_cell_angle_alpha 90.000(6)
_cell_angle_beta 96.513(6)
_cell_angle_gamma 90.000(6)
_cell_formula_units_Z 4
_cell_length_a 12.376(4)
_cell_length_b 13.879(5)
_cell_length_c 8.011(3)
_cell_measurement_reflns_used 1024
_cell_measurement_temperature 173(2)
_cell_measurement_theta_max 53.812
_cell_measurement_theta_min 4.411
_cell_volume 1367.1(8)
_computing_cell_refinement 'SAINT, Bruker'
_computing_data_collection 'SMART, Bruker'
_computing_data_reduction 'SAINT, Bruker'
_computing_structure_refinement 'SHELXL-97 (Sheldrick, 1997)'
_computing_structure_solution 'SHELXS-97 (Sheldrick, 1990)'
_diffrn_ambient_temperature 173(2)
_diffrn_measured_fraction_theta_full 0.992
_diffrn_measured_fraction_theta_max 0.992
_diffrn_measurement_device_type 'SMART Platform CCD, Bruker'
_diffrn_measurement_method omega-scans
_diffrn_radiation_monochromator graphite
_diffrn_radiation_source 'fine-focus sealed tube'
_diffrn_radiation_type MoK\a
_diffrn_radiation_wavelength 0.71073
_diffrn_reflns_av_R_equivalents 0.0552
_diffrn_reflns_av_sigmaI/netI 0.0334
_diffrn_reflns_limit_h_max 15
_diffrn_reflns_limit_h_min -16
_diffrn_reflns_limit_k_max 18
_diffrn_reflns_limit_k_min -18
_diffrn_reflns_limit_l_max 10
_diffrn_reflns_limit_l_min -10
_diffrn_reflns_number 7846
_diffrn_reflns_theta_full 27.56
_diffrn_reflns_theta_max 27.56
_diffrn_reflns_theta_min 2.21
_exptl_absorpt_coefficient_mu 0.762
_exptl_absorpt_correction_T_max 1.00000
_exptl_absorpt_correction_T_min 0.48995
_exptl_absorpt_correction_type multi-scan
_exptl_absorpt_process_details 'SADABS, R. Blessing (1995)'
_exptl_crystal_colour teal
_exptl_crystal_density_diffrn 1.628
_exptl_crystal_density_method 'not measured'
_exptl_crystal_description block
_exptl_crystal_F_000 684
_exptl_crystal_size_max 0.25
_exptl_crystal_size_mid 0.21
_exptl_crystal_size_min 0.19
_refine_diff_density_max 0.427
_refine_diff_density_min -0.465
_refine_diff_density_rms 0.075
_refine_ls_extinction_method none
_refine_ls_goodness_of_fit_ref 1.080
_refine_ls_hydrogen_treatment mixed
_refine_ls_matrix_type full
_refine_ls_number_parameters 129
_refine_ls_number_reflns 1577
_refine_ls_number_restraints 22
_refine_ls_restrained_S_all 1.077
_refine_ls_R_factor_all 0.0468
_refine_ls_R_factor_gt 0.0392
_refine_ls_shift/su_max 0.000
_refine_ls_shift/su_mean 0.000
_refine_ls_structure_factor_coef Fsqd
_refine_ls_weighting_details 'calc w=1/[\s^2^(Fo^2^)+(0.0692P)^2^+0.0659P] where P=(Fo^2^+2Fc^2^)/3'
_refine_ls_weighting_scheme calc
_refine_ls_wR_factor_gt 0.1059
_refine_ls_wR_factor_ref 0.1098
_reflns_number_gt 1352
_reflns_number_total 1577
_reflns_threshold_expression >2sigma(I)
_cod_data_source_file ic048186gsi20041222_054610.cif
_cod_data_source_block 00380
_cod_depositor_comments
;
The following automatic conversions were performed:

'_exptl_absorpt_correction_type' tag value 'multi-scans' was replaced
with 'multi-scan' value.

Automatic conversion script
Id: cif_fix_values 1646 2011-03-28 12:23:43Z adriana 
;
_cod_original_cell_volume 1367.2(8)
_cod_database_code 4300771

loop_
_symmetry_equiv_pos_as_xyz
'x, y, z'
'-x, y, -z+1/2'
'x+1/2, y+1/2, z'
'-x+1/2, y+1/2, -z+1/2'
'-x, -y, -z'
'x, -y, z-1/2'
'-x+1/2, -y+1/2, -z'
'x+1/2, -y+1/2, z-1/2'

loop_
_atom_site_label
_atom_site_type_symbol
_atom_site_fract_x
_atom_site_fract_y
_atom_site_fract_z
_atom_site_U_iso_or_equiv
_atom_site_adp_type
_atom_site_occupancy
_atom_site_symmetry_multiplicity
_atom_site_calc_flag
_atom_site_refinement_flags
_atom_site_disorder_assembly
_atom_site_disorder_group
V1 V 0.0000 0.36090(3) 0.7500 0.02164(18) Uani 1 2 d S . .
O4 O 0.0000 0.24592(14) 0.7500 0.0294(5) Uani 1 2 d S . .
O5 O 0.0000 0.51845(14) 0.7500 0.0327(5) Uani 1 2 d S . .
H5O H 0.0039 0.5480 0.8380 0.049 Uiso 1 1 d R . .
O1 O 0.35268(15) 0.37241(14) 0.6125(3) 0.0356(5) Uani 0.88 1 d PD A 1
O2 O 0.06563(16) 0.3798(8) 0.5352(3) 0.0254(9) Uani 0.88 1 d PD A 1
O3 O 0.1457(2) 0.3762(2) 0.8938(3) 0.0251(6) Uani 0.88 1 d PD A 1
C1 C 0.3338(2) 0.36947(18) 0.4445(4) 0.0370(6) Uani 0.88 1 d PD A 1
H1 H 0.3898 0.3648 0.3729 0.044 Uiso 0.88 1 calc PR A 1
C2 C 0.2279(3) 0.3738(4) 0.3882(3) 0.0304(7) Uani 0.88 1 d PD A 1
H2 H 0.1972 0.3751 0.2741 0.036 Uiso 0.88 1 calc PR A 1
C3 C 0.1701(2) 0.3761(3) 0.5323(3) 0.0247(5) Uani 0.88 1 d PD A 1
C4 C 0.24977(17) 0.37504(14) 0.6713(3) 0.0287(5) Uani 0.88 1 d PD A 1
C5 C 0.2396(2) 0.3768(3) 0.8416(3) 0.0268(5) Uani 0.88 1 d PD A 1
C6 C 0.3377(2) 0.37889(19) 0.9691(4) 0.0343(7) Uani 0.88 1 d PD A 1
H6A H 0.3281 0.4283 1.0536 0.051 Uiso 0.88 1 calc PR A 1
H6B H 0.4022 0.3939 0.9134 0.051 Uiso 0.88 1 calc PR A 1
H6C H 0.3470 0.3158 1.0238 0.051 Uiso 0.88 1 calc PR A 1
O1' O 0.3581(5) 0.3461(13) 0.6624(13) 0.0356(5) Uani 0.12 1 d PD A 2
O2' O 0.1399(14) 0.394(2) 0.8996(17) 0.0251(6) Uani 0.12 1 d PD A 2
O3' O 0.0748(9) 0.388(6) 0.537(2) 0.0254(9) Uani 0.12 1 d PD A 2
C1' C 0.4005(8) 0.3287(17) 0.8209(15) 0.065(7) Uani 0.12 1 d PD A 2
H1' H 0.4721 0.3048 0.8503 0.078 Uiso 0.12 1 calc PR A 2
C2' C 0.3315(13) 0.3483(18) 0.9333(9) 0.0343(7) Uani 0.12 1 d PD A 2
H2' H 0.3464 0.3442 1.0520 0.041 Uiso 0.12 1 calc PR A 2
C3' C 0.2314(11) 0.377(2) 0.8407(8) 0.0268(5) Uani 0.12 1 d PD A 2
C4' C 0.24977(17) 0.37504(14) 0.6713(3) 0.0287(5) Uani 0.12 1 d PD A 2
C5' C 0.1770(9) 0.382(2) 0.5269(11) 0.0247(5) Uani 0.12 1 d PD A 2
C6' C 0.2139(16) 0.366(4) 0.3576(8) 0.0304(7) Uani 0.12 1 d PD A 2
H6'A H 0.1697 0.3151 0.2985 0.046 Uiso 0.12 1 calc PR A 2
H6'B H 0.2905 0.3463 0.3709 0.046 Uiso 0.12 1 calc PR A 2
H6'C H 0.2057 0.4257 0.2925 0.046 Uiso 0.12 1 calc PR A 2

loop_
_atom_site_aniso_label
_atom_site_aniso_U_11
_atom_site_aniso_U_22
_atom_site_aniso_U_33
_atom_site_aniso_U_23
_atom_site_aniso_U_13
_atom_site_aniso_U_12
V1 0.0195(3) 0.0251(3) 0.0198(3) 0.000 0.00034(18) 0.000
O4 0.0280(10) 0.0300(11) 0.0302(11) 0.000 0.0025(8) 0.000
O5 0.0492(13) 0.0280(11) 0.0192(9) 0.000 -0.0036(9) 0.000
O1 0.0231(9) 0.0489(14) 0.0354(12) 0.0017(8) 0.0059(8) 0.0077(7)
O2 0.0221(8) 0.033(2) 0.0213(7) 0.0007(6) 0.0017(6) -0.0001(13)
O3 0.0211(8) 0.0297(18) 0.0235(8) 0.0009(7) -0.0017(6) 0.0009(7)
C1 0.0328(15) 0.0438(15) 0.0366(14) -0.0025(10) 0.0136(11) 0.0062(10)
C2 0.0329(14) 0.0342(17) 0.0250(12) -0.0020(14) 0.0072(10) 0.0051(12)
C3 0.0249(11) 0.0241(11) 0.0258(10) 0.0017(7) 0.0055(8) 0.0008(8)
C4 0.0192(10) 0.0344(12) 0.0326(12) -0.0005(8) 0.0039(9) 0.0039(7)
C5 0.0218(11) 0.0273(11) 0.0299(11) 0.0024(7) -0.0029(8) 0.0027(8)
C6 0.0235(12) 0.048(2) 0.0301(13) 0.0038(10) -0.0023(10) 0.0002(11)
O1' 0.0231(9) 0.0489(14) 0.0354(12) 0.0017(8) 0.0059(8) 0.0077(7)
O2' 0.0211(8) 0.0297(18) 0.0235(8) 0.0009(7) -0.0017(6) 0.0009(7)
O3' 0.0221(8) 0.033(2) 0.0213(7) 0.0007(6) 0.0017(6) -0.0001(13)
C1' 0.027(11) 0.053(14) 0.11(2) -0.008(14) 0.002(12) 0.009(10)
C2' 0.0235(12) 0.048(2) 0.0301(13) 0.0038(10) -0.0023(10) 0.0002(11)
C3' 0.0218(11) 0.0273(11) 0.0299(11) 0.0024(7) -0.0029(8) 0.0027(8)
C4' 0.0192(10) 0.0344(12) 0.0326(12) -0.0005(8) 0.0039(9) 0.0039(7)
C5' 0.0249(11) 0.0241(11) 0.0258(10) 0.0017(7) 0.0055(8) 0.0008(8)
C6' 0.0329(14) 0.0342(17) 0.0250(12) -0.0020(14) 0.0072(10) 0.0051(12)

loop_
_atom_type_symbol
_atom_type_description
_atom_type_scat_dispersion_real
_atom_type_scat_dispersion_imag
_atom_type_scat_source
C C 0.0033 0.0016 'International Tables Vol C Tables 4.2.6.8 and 6.1.1.4'
H H 0.0000 0.0000 'International Tables Vol C Tables 4.2.6.8 and 6.1.1.4'
O O 0.0106 0.0060 'International Tables Vol C Tables 4.2.6.8 and 6.1.1.4'
V V 0.3005 0.5294 'International Tables Vol C Tables 4.2.6.8 and 6.1.1.4'

loop_
_geom_angle_atom_site_label_1
_geom_angle_atom_site_label_2
_geom_angle_atom_site_label_3
_geom_angle
_geom_angle_site_symmetry_1
_geom_angle_site_symmetry_3
_geom_angle_publ_flag
O4 V1 O2 97.5(3) . 2_556 ?
O4 V1 O2 97.5(3) . . ?
O2 V1 O2 165.0(6) 2_556 . ?
O4 V1 O3 95.99(9) . . ?
O2 V1 O3 85.41(7) 2_556 . ?
O2 V1 O3 93.02(8) . . ?
O4 V1 O3 95.99(9) . 2_556 ?
O2 V1 O3 93.02(8) 2_556 2_556 ?
O2 V1 O3 85.41(7) . 2_556 ?
O3 V1 O3 168.03(18) . 2_556 ?
O4 V1 O2' 103.0(9) . . ?
O2 V1 O2' 82.29(16) 2_556 . ?
O2 V1 O2' 94.3(3) . . ?
O3 V1 O2' 7.4(9) . . ?
O3 V1 O2' 160.9(8) 2_556 . ?
O4 V1 O2' 103.0(9) . 2_556 ?
O2 V1 O2' 94.3(3) 2_556 2_556 ?
O2 V1 O2' 82.29(16) . 2_556 ?
O3 V1 O2' 160.9(8) . 2_556 ?
O3 V1 O2' 7.4(9) 2_556 2_556 ?
O2' V1 O2' 154.0(17) . 2_556 ?
O4 V1 O3' 100(2) . 2_556 ?
O2 V1 O3' 4(2) 2_556 2_556 ?
O2 V1 O3' 162(2) . 2_556 ?
O3 V1 O3' 87.95(17) . 2_556 ?
O3 V1 O3' 89.9(5) 2_556 2_556 ?
O2' V1 O3' 84.4(4) . 2_556 ?
O2' V1 O3' 90.9(7) 2_556 2_556 ?
O4 V1 O3' 100(2) . . ?
O2 V1 O3' 162(2) 2_556 . ?
O2 V1 O3' 4(2) . . ?
O3 V1 O3' 89.9(5) . . ?
O3 V1 O3' 87.95(17) 2_556 . ?
O2' V1 O3' 90.9(7) . . ?
O2' V1 O3' 84.4(4) 2_556 . ?
O3' V1 O3' 159(5) 2_556 . ?
O4 V1 O5 180.0 . . ?
O2 V1 O5 82.5(3) 2_556 . ?
O2 V1 O5 82.5(3) . . ?
O3 V1 O5 84.01(9) . . ?
O3 V1 O5 84.01(9) 2_556 . ?
O2' V1 O5 77.0(9) . . ?
O2' V1 O5 77.0(9) 2_556 . ?
O3' V1 O5 80(2) 2_556 . ?
O3' V1 O5 80(2) . . ?
V1 O5 H5O 120.3 . . ?
C1 O1 C4 106.0(2) . . ?
C3 O2 V1 120.88(19) . . ?
C5 O3 V1 126.49(17) . . ?
C2 C1 O1 112.9(2) . . ?
C2 C1 H1 123.5 . . ?
O1 C1 H1 123.5 . . ?
C1 C2 C3 106.9(2) . . ?
C1 C2 H2 126.6 . . ?
C3 C2 H2 126.6 . . ?
O2 C3 C4 126.8(2) . . ?
O2 C3 C2 127.5(2) . . ?
C4 C3 C2 105.7(2) . . ?
C5 C4 C3 130.5(2) . . ?
C5 C4 O1 121.1(2) . . ?
C3 C4 O1 108.4(2) . . ?
O3 C5 C4 120.6(2) . . ?
O3 C5 C6 118.3(2) . . ?
C4 C5 C6 121.1(2) . . ?
C3' O2' V1 117.5(10) . . ?
C5' O3' V1 125.2(13) . . ?
C2' C1' O1' 112.9(3) . . ?
C2' C1' H1' 123.5 . . ?
O1' C1' H1' 123.5 . . ?
C1' C2' C3' 106.9(3) . . ?
C1' C2' H2' 126.6 . . ?
C3' C2' H2' 126.6 . . ?
O2' C3' C2' 127.3(3) . . ?
O3' C5' C6' 118.1(3) . . ?
C5' C6' H6'A 109.5 . . ?
C5' C6' H6'B 109.5 . . ?
H6'A C6' H6'B 109.5 . . ?
C5' C6' H6'C 109.5 . . ?
H6'A C6' H6'C 109.5 . . ?
H6'B C6' H6'C 109.5 . . ?

loop_
_geom_bond_atom_site_label_1
_geom_bond_atom_site_label_2
_geom_bond_distance
_geom_bond_site_symmetry_2
_geom_bond_publ_flag
V1 O4 1.596(2) . ?
V1 O2 2.001(4) 2_556 ?
V1 O2 2.001(4) . ?
V1 O3 2.038(3) . ?
V1 O3 2.038(3) 2_556 ?
V1 O2' 2.04(2) . ?
V1 O2' 2.04(2) 2_556 ?
V1 O3' 2.07(3) 2_556 ?
V1 O3' 2.07(3) . ?
V1 O5 2.187(2) . ?
O5 H5O 0.8125 . ?
O1 C1 1.340(3) . ?
O1 C4 1.408(3) . ?
O2 C3 1.297(3) . ?
O3 C5 1.279(3) . ?
C1 C2 1.338(4) . ?
C1 H1 0.9500 . ?
C2 C3 1.425(3) . ?
C2 H2 0.9500 . ?
C3 C4 1.401(4) . ?
C4 C5 1.384(4) . ?
C5 C6 1.495(4) . ?
C6 H6A 0.9800 . ?
C6 H6B 0.9800 . ?
C6 H6C 0.9800 . ?
O1' C1' 1.340(4) . ?
O2' C3' 1.297(3) . ?
O3' C5' 1.279(3) . ?
C1' C2' 1.338(4) . ?
C1' H1' 0.9500 . ?
C2' C3' 1.426(4) . ?
C2' H2' 0.9500 . ?
C5' C6' 1.496(4) . ?
C6' H6'A 0.9800 . ?
C6' H6'B 0.9800 . ?
C6' H6'C 0.9800 . ?

loop_
_geom_hbond_atom_site_label_D
_geom_hbond_atom_site_label_H
_geom_hbond_atom_site_label_A
_geom_hbond_distance_DH
_geom_hbond_distance_HA
_geom_hbond_distance_DA
_geom_hbond_angle_DHA
_geom_hbond_site_symmetry_A
O5 H5O O2 0.81 1.95 2.731(6) 160.2 6_566
O5 H5O O3' 0.81 1.94 2.71(4) 156.7 6_566

loop_
_geom_torsion_atom_site_label_1
_geom_torsion_atom_site_label_2
_geom_torsion_atom_site_label_3
_geom_torsion_atom_site_label_4
_geom_torsion
_geom_torsion_site_symmetry_1
_geom_torsion_site_symmetry_2
_geom_torsion_site_symmetry_3
_geom_torsion_site_symmetry_4
_geom_torsion_publ_flag
O4 V1 O2 C3 -82.8(6) . . . . ?
O2 V1 O2 C3 97.2(6) 2_556 . . . ?
O3 V1 O2 C3 13.6(6) . . . . ?
O3 V1 O2 C3 -178.3(6) 2_556 . . . ?
O2' V1 O2 C3 20.9(10) . . . . ?
O2' V1 O2 C3 175.0(11) 2_556 . . . ?
O3' V1 O2 C3 106.3(12) 2_556 . . . ?
O3' V1 O2 C3 53(24) . . . . ?
O5 V1 O2 C3 97.2(6) . . . . ?
O4 V1 O3 C5 86.0(3) . . . . ?
O2 V1 O3 C5 -176.9(4) 2_556 . . . ?
O2 V1 O3 C5 -11.9(4) . . . . ?
O3 V1 O3 C5 -94.0(3) 2_556 . . . ?
O2' V1 O3 C5 -112(4) . . . . ?
O2' V1 O3 C5 -86.9(8) 2_556 . . . ?
O3' V1 O3 C5 -174(2) 2_556 . . . ?
O3' V1 O3 C5 -14(2) . . . . ?
O5 V1 O3 C5 -94.0(3) . . . . ?
C4 O1 C1 C2 2.5(4) . . . . ?
O1 C1 C2 C3 -2.4(5) . . . . ?
V1 O2 C3 C4 -11.1(7) . . . . ?
V1 O2 C3 C2 169.9(5) . . . . ?
C1 C2 C3 O2 -179.6(5) . . . . ?
C1 C2 C3 C4 1.3(5) . . . . ?
O2 C3 C4 C5 0.5(6) . . . . ?
C2 C3 C4 C5 179.7(4) . . . . ?
O2 C3 C4 O1 -179.0(5) . . . . ?
C2 C3 C4 O1 0.2(4) . . . . ?
C1 O1 C4 C5 178.9(3) . . . . ?
C1 O1 C4 C3 -1.5(3) . . . . ?
V1 O3 C5 C4 5.8(5) . . . . ?
V1 O3 C5 C6 -173.9(3) . . . . ?
C3 C4 C5 O3 2.7(5) . . . . ?
O1 C4 C5 O3 -177.8(3) . . . . ?
C3 C4 C5 C6 -177.7(4) . . . . ?
O1 C4 C5 C6 1.8(5) . . . . ?
O4 V1 O2' C3' 70.5(18) . . . . ?
O2 V1 O2' C3' 166.5(19) 2_556 . . . ?
O2 V1 O2' C3' -28.2(18) . . . . ?
O3 V1 O2' C3' 52(3) . . . . ?
O3 V1 O2' C3' -116.7(14) 2_556 . . . ?
O2' V1 O2' C3' -109.5(18) 2_556 . . . ?
O3' V1 O2' C3' 170(3) 2_556 . . . ?
O3' V1 O2' C3' -30(3) . . . . ?
O5 V1 O2' C3' -109.5(18) . . . . ?
O4 V1 O3' C5' -78(5) . . . . ?
O2 V1 O3' C5' 93(6) 2_556 . . . ?
O2 V1 O3' C5' -122(29) . . . . ?
O3 V1 O3' C5' 18(5) . . . . ?
O3 V1 O3' C5' -173(5) 2_556 . . . ?
O2' V1 O3' C5' 26(5) . . . . ?
O2' V1 O3' C5' -180(5) 2_556 . . . ?
O3' V1 O3' C5' 102(5) 2_556 . . . ?
O5 V1 O3' C5' 102(5) . . . . ?
O1' C1' C2' C3' 3(3) . . . . ?
V1 O2' C3' C2' -147(2) . . . . ?
C1' C2' C3' O2' 174(3) . . . . ?
V1 O3' C5' C6' 157(5) . . . . ?
